data_1555762
loop_
_publ_author_name
'Qiao, Chuang'
'Zhang, Wen'
'Han, Jing-Chun'
'Li, Chuang-Chuang'

_publ_section_title
;
 Catalytic Enantioselective Total Synthesis of Hypocrolide A.
;
_journal_issue 19
_journal_name_full 'Organic letters'
_journal_page_first 4932
_journal_page_last 4935
_journal_paper_doi 10.1021/acs.orglett.6b02414
_journal_volume 18
_journal_year 2016
_chemical_formula_moiety 'C15 H24 O4'
_chemical_formula_sum 'C15 H24 O4'
_chemical_formula_weight 268.34
_space_group_crystal_system monoclinic
_space_group_IT_number 14
_space_group_name_Hall '-P 2ybc'
_space_group_name_H-M_alt 'P 1 21/c 1'
_atom_sites_solution_hydrogens geom
_atom_sites_solution_primary direct
_audit_creation_date 2016-09-03
_audit_creation_method
;
Olex2 1.2
(compiled 2015.01.26 svn.r3150 for OlexSys, GUI svn.r1)
;
_cell_angle_alpha 90
_cell_angle_beta 95.108(8)
_cell_angle_gamma 90
_cell_formula_units_Z 4
_cell_length_a 9.220(2)
_cell_length_b 9.221(3)
_cell_length_c 17.022(4)
_cell_measurement_reflns_used 1583
_cell_measurement_temperature 293
_cell_measurement_theta_max 67.8
_cell_measurement_theta_min 22.9
_cell_volume 1441.4(7)
_computing_cell_refinement 'CrystalClear-SM Expert 2.0 r4 (Rigaku, 2009)'
_computing_data_collection 'CrystalClear-SM Expert 2.0 r4 (Rigaku, 2009)'
_computing_data_reduction 'CrystalClear-SM Expert 2.0 r4 (Rigaku, 2009)'
_computing_molecular_graphics 'Olex2 (Dolomanov et al., 2009)'
_computing_publication_material 'Olex2 (Dolomanov et al., 2009)'
_computing_structure_refinement 'ShelXL (Sheldrick, 2008)'
_computing_structure_solution 'ShelXS (Sheldrick, 2008)'
_diffrn_ambient_temperature 293
_diffrn_detector CCD
_diffrn_detector_area_resol_mean 22.2222
_diffrn_measured_fraction_theta_full 0.959
_diffrn_measured_fraction_theta_max 0.957
_diffrn_measurement_details
;
scan:
	Number of images: 180
	           Slice: -134.0000 - 46.0000
	     Image width: 1.0000
	        Exp time: 12.0000
	   Rotation axis: Omega
	           Omega: 0.0000
	             Chi: 54.0000
	             Phi: 0.0000
	             XTD: 45.2194
	          2theta: -44.0943
scan:
	Number of images: 177
	           Slice: -134.0000 - 43.0000
	     Image width: 1.0000
	        Exp time: 12.0000
	   Rotation axis: Omega
	           Omega: 0.0000
	             Chi: 54.0000
	             Phi: 270.0000
	             XTD: 45.2194
	          2theta: -44.0943
scan:
	Number of images: 124
	           Slice: -134.0000 - -10.0000
	     Image width: 1.0000
	        Exp time: 12.0000
	   Rotation axis: Omega
	           Omega: 0.0000
	             Chi: 54.0000
	             Phi: 90.0000
	             XTD: 45.2194
	          2theta: -44.0943
scan:
	Number of images: 90
	           Slice: -89.0000 - 1.0000
	     Image width: 1.0000
	        Exp time: 12.0000
	   Rotation axis: Omega
	           Omega: 0.0000
	             Chi: 45.0000
	             Phi: 180.0000
	             XTD: 45.2194
	          2theta: -44.0943
scan:
	Number of images: 180
	           Slice: -180.0000 - 0.0000
	     Image width: 1.0000
	        Exp time: 12.0000
	   Rotation axis: Omega
	           Omega: 0.0000
	             Chi: 30.0000
	             Phi: 0.0000
	             XTD: 45.2194
	          2theta: -90.0943
scan:
	Number of images: 180
	           Slice: -180.0000 - 0.0000
	     Image width: 1.0000
	        Exp time: 12.0000
	   Rotation axis: Omega
	           Omega: 0.0000
	             Chi: 54.0000
	             Phi: 0.0000
	             XTD: 45.2194
	          2theta: -90.0943
scan:
	Number of images: 180
	           Slice: -180.0000 - 0.0000
	     Image width: 1.0000
	        Exp time: 12.0000
	   Rotation axis: Omega
	           Omega: 0.0000
	             Chi: 0.0000
	             Phi: 0.0000
	             XTD: 45.2194
	          2theta: -90.0943
scan:
	Number of images: 180
	           Slice: -180.0000 - 0.0000
	     Image width: 1.0000
	        Exp time: 12.0000
	   Rotation axis: Omega
	           Omega: 0.0000
	             Chi: 54.0000
	             Phi: 270.0000
	             XTD: 45.2194
	          2theta: -90.0943
scan:
	Number of images: 180
	           Slice: -180.0000 - 0.0000
	     Image width: 1.0000
	        Exp time: 12.0000
	   Rotation axis: Omega
	           Omega: 0.0000
	             Chi: 54.0000
	             Phi: 120.0000
	             XTD: 45.2194
	          2theta: -90.0943
scan:
	Number of images: 180
	           Slice: -180.0000 - 0.0000
	     Image width: 1.0000
	        Exp time: 12.0000
	   Rotation axis: Omega
	           Omega: 0.0000
	             Chi: 54.0000
	             Phi: 90.0000
	             XTD: 45.2194
	          2theta: -90.0943
scan:
	Number of images: 170
	           Slice: -180.0000 - -10.0000
	     Image width: 1.0000
	        Exp time: 12.0000
	   Rotation axis: Omega
	           Omega: 0.0000
	             Chi: 30.0000
	             Phi: 180.0000
	             XTD: 45.2194
	          2theta: -90.0943
scan:
	Number of images: 159
	           Slice: -180.0000 - -21.0000
	     Image width: 1.0000
	        Exp time: 12.0000
	   Rotation axis: Omega
	           Omega: 0.0000
	             Chi: 54.0000
	             Phi: 180.0000
	             XTD: 45.2194
	          2theta: -90.0943
scan:
	Number of images: 135
	           Slice: -180.0000 - -45.0000
	     Image width: 1.0000
	        Exp time: 12.0000
	   Rotation axis: Omega
	           Omega: 0.0000
	             Chi: 54.0000
	             Phi: 240.0000
	             XTD: 45.2194
	          2theta: -90.0943
;
_diffrn_measurement_device
;
AFC11 (Right): Eulerian 3 circle
;
_diffrn_measurement_device_type 'Rigaku Saturn944+ (2x2 bin mode)'
_diffrn_measurement_method 'profile data from \w-scans'
_diffrn_measurement_specimen_support Fiber
_diffrn_orient_matrix_type d*Trek
_diffrn_orient_matrix_UB_11 0.001645
_diffrn_orient_matrix_UB_12 0.043907
_diffrn_orient_matrix_UB_13 0.099632
_diffrn_orient_matrix_UB_21 0.064018
_diffrn_orient_matrix_UB_22 0.079707
_diffrn_orient_matrix_UB_23 -0.036183
_diffrn_orient_matrix_UB_31 -0.047333
_diffrn_orient_matrix_UB_32 0.034145
_diffrn_orient_matrix_UB_33 -0.008527
_diffrn_radiation_monochromator 'Graphite Monochromator'
_diffrn_radiation_type CuK\a
_diffrn_radiation_wavelength 1.54178
_diffrn_reflns_av_R_equivalents 0.1193
_diffrn_reflns_av_unetI/netI 0.0487
_diffrn_reflns_Laue_measured_fraction_full 0.959
_diffrn_reflns_Laue_measured_fraction_max 0.957
_diffrn_reflns_limit_h_max 11
_diffrn_reflns_limit_h_min -11
_diffrn_reflns_limit_k_max 11
_diffrn_reflns_limit_k_min -10
_diffrn_reflns_limit_l_max 20
_diffrn_reflns_limit_l_min -20
_diffrn_reflns_number 18615
_diffrn_reflns_point_group_measured_fraction_full 0.959
_diffrn_reflns_point_group_measured_fraction_max 0.957
_diffrn_reflns_theta_full 67.679
_diffrn_reflns_theta_max 67.993
_diffrn_reflns_theta_min 5.218
_diffrn_source 'Sealed Tube'
_diffrn_source_current 0.9
_diffrn_source_power 0.0
_diffrn_source_voltage 45.0
_exptl_absorpt_coefficient_mu 0.716
_exptl_absorpt_correction_type none
_exptl_crystal_colour Colorless
_exptl_crystal_density_diffrn 1.237
_exptl_crystal_density_method 'not measured'
_exptl_crystal_description Prism
_exptl_crystal_F_000 584
_exptl_crystal_size_max 0.2
_exptl_crystal_size_mid 0.2
_exptl_crystal_size_min 0.2
_refine_diff_density_max 0.363
_refine_diff_density_min -0.330
_refine_diff_density_rms 0.080
_refine_ls_extinction_coef 0.27(4)
_refine_ls_extinction_expression Fc^*^=kFc[1+0.001xFc^2^\l^3^/sin(2\q)]^-1/4^
_refine_ls_extinction_method 'SHELXL-2014/7 (Sheldrick 2014'
_refine_ls_goodness_of_fit_ref 1.905
_refine_ls_hydrogen_treatment constr
_refine_ls_matrix_type full
_refine_ls_number_parameters 179
_refine_ls_number_reflns 2514
_refine_ls_number_restraints 0
_refine_ls_restrained_S_all 1.905
_refine_ls_R_factor_all 0.1064
_refine_ls_R_factor_gt 0.0900
_refine_ls_shift/su_max 0.001
_refine_ls_shift/su_mean 0.000
_refine_ls_structure_factor_coef Fsqd
_refine_ls_weighting_details 'w=1/[\s^2^(Fo^2^)+(0.2000P)^2^] where P=(Fo^2^+2Fc^2^)/3'
_refine_ls_weighting_scheme calc
_refine_ls_wR_factor_gt 0.3090
_refine_ls_wR_factor_ref 0.3901
_reflns_Friedel_coverage 0.000
_reflns_number_gt 2313
_reflns_number_total 2514
_reflns_threshold_expression 'I > 2\s(I)'
_cod_data_source_file ol6b02414_si_002.cif
_cod_data_source_block qc-8a
_cod_depositor_comments
;
The following automatic conversions were performed:

data item '_exptl_absorpt_correction_type' value 'None' was changed
to 'none' in accordance with the
/home/saulius/struct/COD-crude-data/automatic-downloads/DataCite-retrospective/ACS/depositions/lib/dictionaries/cif_core.dic
dictionary named 'cif_core.dic' version 2.4.2 last updated on
2011-04-26.

Automatic conversion script
Id: cif_fix_values 6909 2019-04-08 15:41:33Z antanas 
;
_cod_database_code 1555762
_shelx_space_group_comment
;
The symmetry employed for this shelxl refinement is uniquely defined
by the following loop, which should always be used as a source of
symmetry information in preference to the above space-group names.
They are only intended as comments.
;
_olex2_refinement_description
;
1. Fixed Uiso
 At 1.2 times of:
  All C(H) groups, All C(H,H) groups
 At 1.5 times of:
  All C(H,H,H) groups, All O(H) groups
2.a Ternary CH refined with riding coordinates:
 C6(H6), C7(H7), C10(H10), C13(H13)
2.b Secondary CH2 refined with riding coordinates:
 C9(H9A,H9B), C14(H14A,H14B), C15(H15A,H15B)
2.c Idealised Me refined as rotating group:
 C16(H16A,H16B,H16C), C17(H17A,H17B,H17C), C18(H18A,H18B,H18C), C19(H19A,H19B,
 H19C)
2.d Idealised tetrahedral OH refined as rotating group:
 O3(H3), O4(H4)
;
_shelx_shelxl_version_number 2014/7
_olex2_submission_special_instructions 'No special instructions were received'

loop_
_space_group_symop_operation_xyz
'x, y, z'
'-x, y+1/2, -z+1/2'
'-x, -y, -z'
'x, -y-1/2, z-1/2'

loop_
_atom_site_label
_atom_site_type_symbol
_atom_site_fract_x
_atom_site_fract_y
_atom_site_fract_z
_atom_site_U_iso_or_equiv
_atom_site_adp_type
_atom_site_occupancy
_atom_site_site_symmetry_order
_atom_site_calc_flag
_atom_site_refinement_flags_posn
O1 O -0.36955(17) -0.07033(14) -0.54697(8) 0.0587(8) Uani 1 1 d .
O2 O -0.5016(2) 0.04897(17) -0.68178(11) 0.0744(8) Uani 1 1 d .
O3 O -0.6138(2) -0.24001(19) -0.44292(12) 0.0757(8) Uani 1 1 d .
H3 H -0.5963 -0.1716 -0.4128 0.114 Uiso 1 1 calc GR
O4 O -0.2970(2) -0.49660(18) -0.61855(12) 0.0813(9) Uani 1 1 d .
H4 H -0.3182 -0.5798 -0.6070 0.122 Uiso 1 1 calc GR
C5 C -0.3344(2) -0.1941(2) -0.59426(12) 0.0533(8) Uani 1 1 d .
C6 C -0.4610(3) -0.0851(2) -0.71984(13) 0.0644(9) Uani 1 1 d .
H6 H -0.4724 -0.0852 -0.7776 0.077 Uiso 1 1 calc R
C7 C -0.3384(2) -0.1739(2) -0.68247(12) 0.0568(8) Uani 1 1 d .
H7 H -0.3541 -0.2713 -0.7046 0.068 Uiso 1 1 calc R
C8 C -0.1800(2) -0.1358(3) -0.69650(13) 0.0636(9) Uani 1 1 d .
C9 C -0.4873(3) -0.2744(2) -0.48084(15) 0.0681(9) Uani 1 1 d .
H9A H -0.4892 -0.3771 -0.4933 0.082 Uiso 1 1 calc R
H9B H -0.4024 -0.2568 -0.4442 0.082 Uiso 1 1 calc R
C10 C -0.6122(2) -0.1593(2) -0.60568(15) 0.0652(9) Uani 1 1 d .
H10 H -0.6760 -0.1031 -0.5741 0.078 Uiso 1 1 calc R
C11 C -0.1890(2) -0.2714(2) -0.56953(13) 0.0602(8) Uani 1 1 d .
C12 C -0.4709(2) -0.1906(2) -0.55507(13) 0.0568(8) Uani 1 1 d .
C13 C -0.5949(3) -0.0774(3) -0.68097(16) 0.0695(9) Uani 1 1 d .
H13 H -0.6837 -0.0717 -0.7170 0.083 Uiso 1 1 calc R
C14 C -0.0994(3) -0.2458(3) -0.64113(16) 0.0716(9) Uani 1 1 d .
H14A H -0.0035 -0.2091 -0.6233 0.086 Uiso 1 1 calc R
H14B H -0.0877 -0.3364 -0.6688 0.086 Uiso 1 1 calc R
C15 C -0.2081(3) -0.4347(2) -0.55582(15) 0.0678(9) Uani 1 1 d .
H15A H -0.1136 -0.4817 -0.5515 0.081 Uiso 1 1 calc R
H15B H -0.2520 -0.4499 -0.5068 0.081 Uiso 1 1 calc R
C16 C -0.6876(3) -0.3024(3) -0.62847(19) 0.0776(9) Uani 1 1 d .
H16A H -0.7248 -0.3447 -0.5828 0.116 Uiso 1 1 calc GR
H16B H -0.6190 -0.3676 -0.6489 0.116 Uiso 1 1 calc GR
H16C H -0.7665 -0.2850 -0.6680 0.116 Uiso 1 1 calc GR
C17 C -0.1105(3) -0.2076(3) -0.49388(16) 0.0796(10) Uani 1 1 d .
H17A H -0.1672 -0.2259 -0.4502 0.119 Uiso 1 1 calc GR
H17B H -0.0988 -0.1049 -0.5001 0.119 Uiso 1 1 calc GR
H17C H -0.0166 -0.2522 -0.4840 0.119 Uiso 1 1 calc GR
C18 C -0.1492(4) -0.1604(3) -0.78218(17) 0.0848(10) Uani 1 1 d .
H18A H -0.0466 -0.1512 -0.7868 0.127 Uiso 1 1 calc GR
H18B H -0.2010 -0.0897 -0.8152 0.127 Uiso 1 1 calc GR
H18C H -0.1808 -0.2559 -0.7984 0.127 Uiso 1 1 calc GR
C19 C -0.1419(3) 0.0208(3) -0.67156(17) 0.0767(9) Uani 1 1 d .
H19A H -0.1507 0.0318 -0.6161 0.115 Uiso 1 1 calc GR
H19B H -0.2074 0.0865 -0.7005 0.115 Uiso 1 1 calc GR
H19C H -0.0438 0.0420 -0.6825 0.115 Uiso 1 1 calc GR

loop_
_atom_site_aniso_label
_atom_site_aniso_U_11
_atom_site_aniso_U_22
_atom_site_aniso_U_33
_atom_site_aniso_U_23
_atom_site_aniso_U_13
_atom_site_aniso_U_12
O1 0.0770(12) 0.0435(11) 0.0549(11) -0.0047(5) 0.0023(8) -0.0051(5)
O2 0.0922(14) 0.0505(12) 0.0784(13) 0.0059(7) -0.0042(9) 0.0101(7)
O3 0.0989(14) 0.0514(12) 0.0808(13) -0.0099(8) 0.0309(10) -0.0133(7)
O4 0.1063(15) 0.0521(12) 0.0817(14) 0.0040(8) -0.0135(11) -0.0078(8)
C5 0.0642(13) 0.0408(12) 0.0537(13) -0.0008(7) -0.0019(9) -0.0029(7)
C6 0.0799(15) 0.0563(14) 0.0549(14) -0.0007(8) -0.0064(10) 0.0030(9)
C7 0.0676(14) 0.0475(13) 0.0543(14) -0.0012(7) 0.0004(9) 0.0000(7)
C8 0.0724(14) 0.0576(15) 0.0613(14) 0.0018(10) 0.0091(10) -0.0011(9)
C9 0.0872(16) 0.0489(15) 0.0696(16) 0.0001(10) 0.0146(12) -0.0033(9)
C10 0.0636(13) 0.0537(15) 0.0775(16) -0.0078(10) 0.0023(10) 0.0024(8)
C11 0.0651(13) 0.0521(14) 0.0614(14) 0.0059(9) -0.0053(9) -0.0040(8)
C12 0.0688(14) 0.0407(12) 0.0608(14) -0.0054(8) 0.0056(10) -0.0011(8)
C13 0.0751(14) 0.0596(15) 0.0708(15) -0.0028(10) -0.0108(11) 0.0114(9)
C14 0.0650(14) 0.0713(16) 0.0785(16) 0.0081(11) 0.0070(11) 0.0088(9)
C15 0.0790(15) 0.0496(14) 0.0719(15) 0.0070(9) -0.0098(12) 0.0056(9)
C16 0.0697(14) 0.0678(17) 0.0942(19) -0.0161(12) 0.0018(12) -0.0109(10)
C17 0.0833(17) 0.0740(17) 0.0768(19) 0.0002(11) -0.0186(13) -0.0084(11)
C18 0.103(2) 0.0815(19) 0.0728(18) 0.0054(13) 0.0235(14) 0.0102(13)
C19 0.0894(18) 0.0583(15) 0.0826(18) -0.0001(12) 0.0094(13) -0.0166(11)

loop_
_atom_type_symbol
_atom_type_description
_atom_type_scat_dispersion_real
_atom_type_scat_dispersion_imag
_atom_type_scat_source
C C 0.0181 0.0091 'International Tables Vol C Tables 4.2.6.8 and 6.1.1.4'
H H 0.0000 0.0000 'International Tables Vol C Tables 4.2.6.8 and 6.1.1.4'
O O 0.0492 0.0322 'International Tables Vol C Tables 4.2.6.8 and 6.1.1.4'

loop_
_geom_angle_atom_site_label_1
_geom_angle_atom_site_label_2
_geom_angle_atom_site_label_3
_geom_angle
C12 O1 C5 61.23(12)
C13 O2 C6 59.95(15)
O1 C5 C7 117.90(17)
O1 C5 C11 116.35(16)
O1 C5 C12 59.35(12)
C7 C5 C11 105.78(18)
C12 C5 C7 120.01(16)
C12 C5 C11 129.91(18)
O2 C6 C7 119.36(18)
C13 C6 O2 59.66(16)
C13 C6 C7 118.3(2)
C5 C7 C8 104.03(16)
C6 C7 C5 116.25(19)
C6 C7 C8 120.09(19)
C14 C8 C7 99.67(18)
C14 C8 C19 111.5(2)
C18 C8 C7 111.9(2)
C18 C8 C14 111.6(2)
C18 C8 C19 110.3(2)
C19 C8 C7 111.59(19)
O3 C9 C12 114.7(2)
C12 C10 C16 109.11(19)
C13 C10 C12 115.2(2)
C13 C10 C16 107.3(2)
C5 C11 C14 103.06(17)
C15 C11 C5 112.66(16)
C15 C11 C14 110.2(2)
C15 C11 C17 107.42(19)
C17 C11 C5 112.6(2)
C17 C11 C14 110.9(2)
O1 C12 C5 59.42(12)
O1 C12 C9 115.27(19)
O1 C12 C10 114.85(17)
C5 C12 C9 121.58(19)
C5 C12 C10 117.97(19)
C9 C12 C10 115.3(2)
O2 C13 C6 60.39(15)
O2 C13 C10 121.2(2)
C6 C13 C10 121.4(2)
C8 C14 C11 108.76(18)
O4 C15 C11 110.44(18)

loop_
_geom_bond_atom_site_label_1
_geom_bond_atom_site_label_2
_geom_bond_distance
O1 C5 1.450(2)
O1 C12 1.449(2)
O2 C6 1.460(3)
O2 C13 1.449(3)
O3 C9 1.418(3)
O4 C15 1.408(3)
C5 C7 1.510(3)
C5 C11 1.543(3)
C5 C12 1.476(3)
C6 C7 1.491(3)
C6 C13 1.454(4)
C7 C8 1.541(3)
C8 C14 1.531(3)
C8 C18 1.527(3)
C8 C19 1.537(3)
C9 C12 1.500(3)
C10 C12 1.524(3)
C10 C13 1.508(4)
C10 C16 1.525(3)
C11 C14 1.550(3)
C11 C15 1.537(3)
C11 C17 1.537(3)
